data_9000590
loop_
_publ_author_name
'Mellini, M.'
'Merlino, S.'
'Rossi, G.'

_publ_section_title
;
 The crystal structure of tuscanite
 Note Sample from the pumice deposit in Pitigliano, Tuscany, Italy
;
_journal_name_full 'American Mineralogist'
_journal_page_first 1114
_journal_page_last 1120
_journal_volume 62
_journal_year 1977
_chemical_formula_sum 'Al1.85 Ca2.89 K0.51 O15 S0.95 Si3.15'
_chemical_name_mineral Tuscanite
_space_group_IT_number 14
_symmetry_space_group_name_Hall '-P 2yab'
_symmetry_space_group_name_H-M 'P 1 21/a 1'
_cell_angle_alpha 90
_cell_angle_beta 106.94
_cell_angle_gamma 90
_cell_length_a 24.03
_cell_length_b 5.11
_cell_length_c 10.88
_cell_formula_units_Z 4
_cell_volume 1278.023
_database_code_amcsd 0000601
_exptl_crystal_density_diffrn 2.830
_cod_original_formula_sum 'K.51 Ca2.89 (Si3.15 Al1.85) S.95 O15'
_cod_database_code 9000590

loop_
_space_group_symop_operation_xyz
x,y,z
1/2+x,1/2-y,z
1/2-x,1/2+y,-z
-x,-y,-z

loop_
_atom_site_aniso_label
_atom_site_aniso_U_11
_atom_site_aniso_U_22
_atom_site_aniso_U_33
_atom_site_aniso_U_12
_atom_site_aniso_U_13
_atom_site_aniso_U_23
K1 0.03908 0.02712 0.03166 -0.00143 0.01406 -0.00030
Ca1 0.01098 0.01163 0.01147 0.00060 0.00412 0.00078
Ca2 0.01231 0.01472 0.01290 -0.00107 0.00473 0.00189
Ca3 0.00937 0.00869 0.00818 0.00173 0.00267 -0.00092
Si1 0.00669 0.00661 0.00615 -0.00036 0.00291 -0.00048
Al1 0.00669 0.00661 0.00615 -0.00036 0.00291 -0.00048
Si2 0.00830 0.00675 0.00527 0.00048 0.00267 0.00048
Al2 0.00830 0.00675 0.00527 0.00048 0.00267 0.00048
Si3 0.00830 0.00741 0.00527 0.00006 0.00267 0.00008
Al3 0.00830 0.00741 0.00527 0.00006 0.00267 0.00008
Si4 0.00964 0.00780 0.00582 0.00101 0.00267 0.00048
Al4 0.00964 0.00780 0.00582 0.00101 0.00267 0.00048
Si5 0.00696 0.00628 0.00560 -0.00042 0.00242 -0.00059
Al5 0.00696 0.00628 0.00560 -0.00042 0.00242 -0.00059
S 0.00723 0.00812 0.00916 -0.00048 0.00303 -0.00172
O1 0.01446 0.01005 0.00823 0.00065 0.00218 -0.00191
O2 0.00910 0.02725 0.01591 -0.00012 0.00533 -0.00127
O3 0.01981 0.00860 0.00988 -0.00095 0.00776 -0.00321
O4 0.01231 0.01257 0.00878 0.00256 0.00388 0.00100
O5 0.01820 0.01140 0.01301 -0.00054 0.00715 0.00075
O6 0.01312 0.02884 0.01399 0.00214 0.00133 0.00234
O7 0.01446 0.01105 0.01361 -0.00012 0.00630 -0.00310
O8 0.01687 0.01316 0.01273 0.00577 0.00812 0.00237
O9 0.01071 0.01323 0.01284 -0.00417 0.00303 -0.00086
O10 0.03721 0.01060 0.01103 0.00631 0.00727 0.00213
O11 0.01285 0.01151 0.00807 -0.00131 0.00024 0.00124
O12 0.01419 0.02804 0.02118 -0.00375 0.00364 0.00536
O13 0.01874 0.02609 0.02124 -0.00518 0.01079 -0.00843
O14 0.02008 0.01230 0.02195 -0.00256 0.00994 -0.00383
O15 0.02677 0.01468 0.01602 0.00196 0.00461 0.00154

loop_
_atom_site_label
_atom_site_fract_x
_atom_site_fract_y
_atom_site_fract_z
_atom_site_occupancy
K1 0.03650 0.74450 0.27130 0.51000
Ca1 0.19060 0.72360 0.18850 1.01000
Ca2 0.35540 0.72520 0.14720 0.90000
Ca3 0.30820 0.23960 0.45650 0.99000
Si1 0.43860 0.24030 0.07250 0.63000
Al1 0.43860 0.24030 0.07250 0.37000
Si2 0.44200 0.22960 0.35290 0.63000
Al2 0.44200 0.22960 0.35290 0.37000
Si3 0.42160 0.72560 0.47890 0.63000
Al3 0.42160 0.72560 0.47890 0.37000
Si4 0.16190 0.27240 0.35400 0.63000
Al4 0.16190 0.27240 0.35400 0.37000
Si5 0.07530 0.23510 0.08240 0.63000
Al5 0.07530 0.23510 0.08240 0.37000
S 0.26920 0.19790 0.14030 0.95000
O1 0.09690 0.91790 0.05050 1.00000
O2 0.00700 0.22970 0.10030 1.00000
O3 0.41940 0.93540 0.04660 1.00000
O4 0.41910 0.34590 0.19480 1.00000
O5 0.41970 0.90160 0.35140 1.00000
O6 0.01610 0.24090 0.41520 1.00000
O7 0.40270 0.42280 0.43420 1.00000
O8 0.37100 0.85280 0.53620 1.00000
O9 0.22000 0.44820 0.39480 1.00000
O10 0.17020 -0.03510 0.35200 1.00000
O11 0.12310 0.38530 0.21550 1.00000
O12 0.20630 0.16330 0.08160 1.00000
O13 0.30240 0.14690 0.04890 1.00000
O14 0.28190 0.46390 0.19680 1.00000
O15 0.28710 0.00060 0.24580 1.00000

loop_
_cod_related_entry_id
_cod_related_entry_database
_cod_related_entry_code
1 AMCSD 0000601
